data_4130803
loop_
_publ_author_name
'Rekhroukh, Feriel'
'Estevez, Laura'
'Mallet-Ladeira, Sonia'
'Miqueu, Karinne'
'Amgoune, Abderrahmane'
'Bourissou, Didier'

_publ_section_title
;
 \b-Hydride Elimination at Low-Coordinate Gold(III) Centers.
;
_journal_issue 36
_journal_name_full 'Journal of the American Chemical Society'
_journal_page_first 11920
_journal_page_last 11929
_journal_paper_doi 10.1021/jacs.6b07035
_journal_volume 138
_journal_year 2016
_chemical_compound_source 'synthesis as described'
_chemical_formula_moiety 'C17 H23 Au I P'
_chemical_formula_sum 'C17 H23 Au I P'
_chemical_formula_weight 582.19
_space_group_IT_number 61
_space_group_name_Hall '-P 2ac 2ab'
_space_group_name_H-M_alt 'P b c a'
_symmetry_cell_setting orthorhombic
_symmetry_Int_Tables_number 61
_symmetry_space_group_name_Hall '-P 2ac 2ab'
_symmetry_space_group_name_H-M 'P b c a'
_atom_sites_solution_hydrogens geom
_atom_sites_solution_primary direct
_atom_sites_solution_secondary difmap
_audit_creation_date 2014-10-24T14:16:56-00:00
_audit_creation_method 'WinGX routine CIF_UPDATE'
_cell_angle_alpha 90
_cell_angle_beta 90
_cell_angle_gamma 90
_cell_formula_units_Z 8
_cell_length_a 8.2625(5)
_cell_length_b 13.7282(8)
_cell_length_c 32.2865(19)
_cell_measurement_reflns_used 9849
_cell_measurement_temperature 193(2)
_cell_measurement_theta_max 33.31
_cell_measurement_theta_min 2.95
_cell_measurement_wavelength 0.71073
_cell_volume 3662.2(4)
_computing_cell_refinement 'APEX2 and SAINT (Bruker, 2008)'
_computing_data_collection 'APEX2 (Bruker, 2008)'
_computing_data_reduction 'SAINT (Bruker, 2008)'
_computing_molecular_graphics 'Ortep-3 for Windows (Farrugia, 2013)'
_computing_publication_material 'WinGX publication routines (Farrugia, 2013)'
_computing_structure_refinement 'SHELXL-2014 (Sheldrick, 2014)'
_computing_structure_solution 'SHELXS-2014 (Sheldrick, 2014)'
_diffrn_ambient_temperature 193(2)
_diffrn_measured_fraction_theta_full 0.992
_diffrn_measured_fraction_theta_max 0.993
_diffrn_measurement_device_type 'Bruker D8 VENTURE'
_diffrn_measurement_method 'phi and omega scans'
_diffrn_radiation_monochromator 'graphite crystal'
_diffrn_radiation_probe x-ray
_diffrn_radiation_source 'fine-focus sealed tube'
_diffrn_radiation_type MoK\a
_diffrn_radiation_wavelength 0.71073
_diffrn_reflns_av_R_equivalents 0.0343
_diffrn_reflns_Laue_measured_fraction_full 0.992
_diffrn_reflns_Laue_measured_fraction_max 0.993
_diffrn_reflns_limit_h_max 10
_diffrn_reflns_limit_h_min -10
_diffrn_reflns_limit_k_max 17
_diffrn_reflns_limit_k_min -17
_diffrn_reflns_limit_l_max 40
_diffrn_reflns_limit_l_min -40
_diffrn_reflns_number 48936
_diffrn_reflns_point_group_measured_fraction_full 0.992
_diffrn_reflns_point_group_measured_fraction_max 0.993
_diffrn_reflns_theta_full 25.242
_diffrn_reflns_theta_max 26.37
_diffrn_reflns_theta_min 5.132
_diffrn_standards_decay_% 0
_diffrn_standards_interval_count 0
_diffrn_standards_interval_time 0
_diffrn_standards_number 0
_exptl_absorpt_coefficient_mu 9.797
_exptl_absorpt_correction_T_max 0.7464
_exptl_absorpt_correction_T_min 0.5000
_exptl_absorpt_correction_type multi-scan
_exptl_absorpt_process_details
;
 '(SADABS; Bruker, 2008)'
;
_exptl_crystal_colour colourless
_exptl_crystal_density_diffrn 2.112
_exptl_crystal_description plate
_exptl_crystal_F_000 2176
_exptl_crystal_size_max 0.50
_exptl_crystal_size_mid 0.50
_exptl_crystal_size_min 0.05
_refine_diff_density_max 1.618
_refine_diff_density_min -4.936
_refine_diff_density_rms 0.233
_refine_ls_extinction_method none
_refine_ls_goodness_of_fit_ref 1.901
_refine_ls_hydrogen_treatment constr
_refine_ls_matrix_type full
_refine_ls_number_parameters 186
_refine_ls_number_reflns 3712
_refine_ls_number_restraints 120
_refine_ls_restrained_S_all 1.881
_refine_ls_R_factor_all 0.0519
_refine_ls_R_factor_gt 0.0477
_refine_ls_shift/su_max 0.001
_refine_ls_shift/su_mean 0
_refine_ls_structure_factor_coef Fsqd
_refine_ls_weighting_details 'w=1/[\s^2^(Fo^2^)+(0.1000P)^2^] where P=(Fo^2^+2Fc^2^)/3'
_refine_ls_weighting_scheme calc
_refine_ls_wR_factor_gt 0.2184
_refine_ls_wR_factor_ref 0.2209
_reflns_number_gt 3375
_reflns_number_total 3712
_reflns_threshold_expression 'I > 2\s(I)'
_cod_data_source_file ja6b07035_si_003.cif
_cod_data_source_block feriel_r
_cod_database_code 4130803

loop_
_symmetry_equiv_pos_as_xyz
'x, y, z'
'-x+1/2, -y, z+1/2'
'x+1/2, -y+1/2, -z'
'-x, y+1/2, -z+1/2'
'-x, -y, -z'
'x-1/2, y, -z-1/2'
'-x-1/2, y-1/2, z'
'x, -y-1/2, z-1/2'

loop_
_atom_site_label
_atom_site_type_symbol
_atom_site_fract_x
_atom_site_fract_y
_atom_site_fract_z
_atom_site_U_iso_or_equiv
_atom_site_adp_type
_atom_site_occupancy
_atom_site_calc_flag
Au1 Au 1.02429(6) -0.05480(3) 0.12817(2) 0.0181(2) Uani 1 d
I1 I 0.97598(10) -0.14163(6) 0.05587(3) 0.0275(3) Uani 1 d
P1 P 0.9168(3) 0.09390(19) 0.10488(8) 0.0174(6) Uani 1 d
C1 C 1.0860(13) 0.0220(7) 0.1798(3) 0.0155(19) Uani 1 d
C2 C 1.0335(12) 0.1240(8) 0.1829(4) 0.017(2) Uani 1 d
C3 C 0.9438(13) 0.1686(7) 0.1500(3) 0.019(2) Uani 1 d
C4 C 0.8902(15) 0.2625(8) 0.1549(4) 0.028(2) Uani 1 d
H4 H 0.8309 0.2916 0.1337 0.034 Uiso 1 calc
C5 C 0.9230(18) 0.3161(9) 0.1914(4) 0.034(3) Uani 1 d
H5 H 0.8806 0.3783 0.195 0.041 Uiso 1 calc
C6 C 1.0202(12) 0.2742(9) 0.2220(4) 0.024(3) Uani 1 d
H6 H 1.0518 0.3112 0.2448 0.028 Uiso 1 calc
C7 C 1.0704(16) 0.1770(8) 0.2188(4) 0.027(2) Uani 1 d
C8 C 1.1667(15) 0.1338(8) 0.2509(3) 0.027(2) Uani 1 d
H8 H 1.1937 0.1698 0.2743 0.032 Uiso 1 calc
C9 C 1.2182(15) 0.0410(9) 0.2472(3) 0.030(3) Uani 1 d
H9 H 1.2808 0.013 0.268 0.036 Uiso 1 calc
C10 C 1.1761(15) -0.0133(8) 0.2116(3) 0.029(3) Uani 1 d
H10 H 1.2125 -0.0773 0.2099 0.035 Uiso 1 calc
C12 C 1.0317(12) 0.1462(8) 0.0618(4) 0.018(2) Uani 1 d
H12 H 0.9978 0.1107 0.0369 0.022 Uiso 1 calc
C11 C 1.1062(13) -0.1933(8) 0.1543(3) 0.025(2) Uani 1 d
H11A H 1.0592 -0.2462 0.1389 0.037 Uiso 1 calc
H11B H 1.0733 -0.1976 0.1827 0.037 Uiso 1 calc
H11C H 1.222 -0.1971 0.1526 0.037 Uiso 1 calc
C13 C 1.2113(16) 0.1273(9) 0.0666(4) 0.036(3) Uani 1 d
H13A H 1.2685 0.1562 0.0438 0.054 Uiso 1 calc
H13B H 1.2307 0.0584 0.0669 0.054 Uiso 1 calc
H13C H 1.2486 0.1554 0.0921 0.054 Uiso 1 calc
C14 C 0.9966(18) 0.2554(14) 0.0532(6) 0.052(4) Uani 1 d
H14A H 1.0664 0.2782 0.0315 0.078 Uiso 1 calc
H14B H 1.0161 0.2925 0.0779 0.078 Uiso 1 calc
H14C H 0.8858 0.263 0.0449 0.078 Uiso 1 calc
C15 C 0.6979(14) 0.1003(8) 0.0929(3) 0.023(2) Uani 1 d
H15 H 0.6649 0.1686 0.0954 0.027 Uiso 1 calc
C16 C 0.607(2) 0.0432(10) 0.1255(4) 0.037(3) Uani 1 d
H16A H 0.4937 0.0581 0.1238 0.056 Uiso 1 calc
H16B H 0.6468 0.0604 0.1525 0.056 Uiso 1 calc
H16C H 0.6229 -0.0252 0.121 0.056 Uiso 1 calc
C17 C 0.6561(18) 0.0670(10) 0.0491(4) 0.041(3) Uani 1 d
H17A H 0.727 0.0984 0.0296 0.061 Uiso 1 calc
H17B H 0.546 0.0841 0.0429 0.061 Uiso 1 calc
H17C H 0.6689 -0.0023 0.0471 0.061 Uiso 1 calc

loop_
_atom_site_aniso_label
_atom_site_aniso_U_11
_atom_site_aniso_U_22
_atom_site_aniso_U_33
_atom_site_aniso_U_23
_atom_site_aniso_U_13
_atom_site_aniso_U_12
Au1 0.0212(4) 0.0165(3) 0.0167(4) 0.00014(14) -0.00173(14) 0.00253(14)
I1 0.0397(6) 0.0221(5) 0.0208(5) -0.0039(3) -0.0029(3) -0.0010(3)
P1 0.0190(13) 0.0162(12) 0.0170(13) 0.0021(10) -0.0007(10) 0.0011(11)
C1 0.016(4) 0.013(3) 0.017(4) -0.001(3) 0.001(3) 0.000(3)
C2 0.016(4) 0.017(4) 0.020(4) -0.002(3) 0.000(3) 0.004(3)
C3 0.018(4) 0.017(4) 0.021(4) 0.000(3) 0.001(3) -0.002(3)
C4 0.031(4) 0.025(4) 0.029(4) 0.000(3) 0.003(4) 0.001(4)
C5 0.042(5) 0.029(4) 0.032(4) -0.005(4) 0.008(4) 0.003(4)
C6 0.020(4) 0.027(4) 0.024(4) -0.008(4) 0.009(3) -0.011(3)
C7 0.030(4) 0.025(4) 0.027(4) 0.001(3) 0.005(4) 0.001(4)
C8 0.024(4) 0.030(4) 0.027(4) -0.001(3) -0.003(3) -0.005(4)
C9 0.028(5) 0.032(4) 0.030(5) 0.002(3) -0.006(4) -0.005(3)
C10 0.033(4) 0.029(4) 0.026(4) 0.001(3) -0.005(4) 0.002(4)
C12 0.017(4) 0.017(4) 0.020(4) 0.002(3) -0.001(3) 0.002(3)
C11 0.018(5) 0.036(5) 0.021(5) -0.009(4) -0.008(4) 0.013(4)
C13 0.031(6) 0.034(6) 0.042(6) 0.001(5) -0.003(5) -0.007(5)
C14 0.054(7) 0.049(8) 0.053(8) 0.004(7) 0.010(6) -0.005(6)
C15 0.023(4) 0.021(4) 0.024(4) 0.003(3) -0.001(3) -0.001(3)
C16 0.034(7) 0.040(6) 0.037(6) 0.012(5) -0.002(5) -0.003(5)
C17 0.037(7) 0.048(6) 0.038(6) 0.003(5) -0.004(5) 0.009(5)

loop_
_atom_type_symbol
_atom_type_description
_atom_type_scat_dispersion_real
_atom_type_scat_dispersion_imag
_atom_type_scat_source
C C 0.0033 0.0016 'International Tables Vol C Tables 4.2.6.8 and 6.1.1.4'
H H 0 0 'International Tables Vol C Tables 4.2.6.8 and 6.1.1.4'
P P 0.1023 0.0942 'International Tables Vol C Tables 4.2.6.8 and 6.1.1.4'
I I -0.4742 1.8119 'International Tables Vol C Tables 4.2.6.8 and 6.1.1.4'
Au Au -2.0133 8.8022 'International Tables Vol C Tables 4.2.6.8 and 6.1.1.4'

loop_
_geom_angle_atom_site_label_1
_geom_angle_atom_site_label_2
_geom_angle_atom_site_label_3
_geom_angle
C1 Au1 C11 93.3(4)
C1 Au1 P1 84.7(3)
C11 Au1 P1 174.6(3)
C1 Au1 I1 172.2(3)
C11 Au1 I1 89.7(3)
P1 Au1 I1 92.97(7)
C3 P1 C12 109.1(5)
C3 P1 C15 105.3(5)
C12 P1 C15 109.3(5)
C3 P1 Au1 101.0(4)
C12 P1 Au1 112.8(4)
C15 P1 Au1 118.5(4)
C10 C1 C2 116.9(9)
C10 C1 Au1 124.8(8)
C2 C1 Au1 118.3(7)
C7 C2 C3 120.2(10)
C7 C2 C1 119.0(10)
C3 C2 C1 120.7(10)
C4 C3 C2 118.9(10)
C4 C3 P1 126.2(9)
C2 C3 P1 114.9(8)
C3 C4 C5 121.5(11)
C3 C4 H4 119.3
C5 C4 H4 119.3
C6 C5 C4 119.0(11)
C6 C5 H5 120.5
C4 C5 H5 120.5
C5 C6 C7 120.7(11)
C5 C6 H6 119.7
C7 C6 H6 119.7
C6 C7 C2 119.4(11)
C6 C7 C8 120.4(11)
C2 C7 C8 120.1(10)
C9 C8 C7 120.3(10)
C9 C8 H8 119.9
C7 C8 H8 119.9
C8 C9 C10 119.4(11)
C8 C9 H9 120.3
C10 C9 H9 120.3
C1 C10 C9 124.1(11)
C1 C10 H10 117.9
C9 C10 H10 117.9
C13 C12 C14 111.5(10)
C13 C12 P1 111.3(8)
C14 C12 P1 114.7(9)
C13 C12 H12 106.2
C14 C12 H12 106.2
P1 C12 H12 106.2
Au1 C11 H11A 109.5
Au1 C11 H11B 109.5
H11A C11 H11B 109.5
Au1 C11 H11C 109.5
H11A C11 H11C 109.5
H11B C11 H11C 109.5
C12 C13 H13A 109.5
C12 C13 H13B 109.5
H13A C13 H13B 109.5
C12 C13 H13C 109.5
H13A C13 H13C 109.5
H13B C13 H13C 109.5
C12 C14 H14A 109.5
C12 C14 H14B 109.5
H14A C14 H14B 109.5
C12 C14 H14C 109.5
H14A C14 H14C 109.5
H14B C14 H14C 109.5
C16 C15 C17 112.2(10)
C16 C15 P1 108.4(8)
C17 C15 P1 113.6(8)
C16 C15 H15 107.5
C17 C15 H15 107.5
P1 C15 H15 107.5
C15 C16 H16A 109.5
C15 C16 H16B 109.5
H16A C16 H16B 109.5
C15 C16 H16C 109.5
H16A C16 H16C 109.5
H16B C16 H16C 109.5
C15 C17 H17A 109.5
C15 C17 H17B 109.5
H17A C17 H17B 109.5
C15 C17 H17C 109.5
H17A C17 H17C 109.5
H17B C17 H17C 109.5

loop_
_geom_bond_atom_site_label_1
_geom_bond_atom_site_label_2
_geom_bond_distance
Au1 C1 2.038(10)
Au1 C11 2.187(11)
Au1 P1 2.350(3)
Au1 I1 2.6514(9)
P1 C3 1.795(11)
P1 C12 1.830(12)
P1 C15 1.852(11)
C1 C10 1.358(15)
C1 C2 1.469(14)
C2 C7 1.404(16)
C2 C3 1.433(15)
C3 C4 1.371(14)
C4 C5 1.417(17)
C4 H4 0.93
C5 C6 1.397(19)
C5 H5 0.93
C6 C7 1.401(16)
C6 H6 0.93
C7 C8 1.434(16)
C8 C9 1.347(16)
C8 H8 0.93
C9 C10 1.415(15)
C9 H9 0.93
C10 H10 0.93
C12 C13 1.514(16)
C12 C14 1.55(2)
C12 H12 0.98
C11 H11A 0.96
C11 H11B 0.96
C11 H11C 0.96
C13 H13A 0.96
C13 H13B 0.96
C13 H13C 0.96
C14 H14A 0.96
C14 H14B 0.96
C14 H14C 0.96
C15 C16 1.512(16)
C15 C17 1.527(17)
C15 H15 0.98
C16 H16A 0.96
C16 H16B 0.96
C16 H16C 0.96
C17 H17A 0.96
C17 H17B 0.96
C17 H17C 0.96
